data_7704858
loop_
_publ_author_name
'Shukla, Pragya'
'Ansari, Kamal Uddin'
'Gao, Chen'
'Vaidya, Shefali'
'Tripathi, Shalini'
'Kumar, Pardeep'
'Butcher, Ray J.'
'Overgaard, Jacob'
'Shanmugam, Maheswaran'

_publ_section_title
;
 Influence of anion induced geometry change in Zn(ii) on the magnetization
 relaxation dynamics of Dy(iii) in Zn-Dy-Zn complexes.
;
_journal_issue 30
_journal_name_full 'Dalton transactions (Cambridge, England : 2003)'
_journal_page_first 10580
_journal_page_last 10593
_journal_paper_doi 10.1039/d0dt00949k
_journal_volume 49
_journal_year 2020
_chemical_formula_moiety 'C38 H40 Dy N2 O14 Zn2, 0.916(N O3), 0.084(Br)'
_chemical_formula_sum 'C38 H40 Br0.08 Dy N2.92 O16.75 Zn2'
_chemical_formula_weight 1105.49
_space_group_crystal_system monoclinic
_space_group_IT_number 15
_space_group_name_Hall '-I 2ya'
_space_group_name_H-M_alt 'I 1 2/a 1'
_atom_sites_solution_hydrogens geom
_audit_creation_method SHELXL-2018/3
_audit_update_record
;
2020-07-10 deposited with the CCDC.	2020-07-13 downloaded from the CCDC.
;
_cell_angle_alpha 90
_cell_angle_beta 99.605(2)
_cell_angle_gamma 90
_cell_formula_units_Z 8
_cell_length_a 15.7095(4)
_cell_length_b 27.2107(9)
_cell_length_c 20.1686(5)
_cell_measurement_reflns_used 13201
_cell_measurement_temperature 100(2)
_cell_measurement_theta_max 31.1100
_cell_measurement_theta_min 2.1400
_cell_volume 8500.5(4)
_computing_cell_refinement
;
CrystalClear-SM Expert 2.1 b28 (Rigaku, 2013)
;
_computing_data_collection
;
CrystalClear-SM Expert 2.1 b28 (Rigaku, 2013)
;
_computing_data_reduction
;
CrystalClear-SM Expert 2.1 b28 (Rigaku, 2013)
;
_computing_molecular_graphics 'Bruker SHELXTL (Sheldrick, 2008)'
_computing_publication_material 'Bruker SHELXTL (Sheldrick, 2008)'
_computing_structure_refinement 'SHELXL-2018/3 (Sheldrick, 2015b)'
_computing_structure_solution 'SHELXT (Sheldrick, 2015a)'
_diffrn_ambient_temperature 100(2)
_diffrn_measured_fraction_theta_full 0.976
_diffrn_measured_fraction_theta_max 0.854
_diffrn_measurement_device_type 'Rigaku Saturn724+ (4x4 bin mode)'
_diffrn_radiation_type MoK\a
_diffrn_radiation_wavelength 0.71073
_diffrn_reflns_av_R_equivalents 0.0504
_diffrn_reflns_av_unetI/netI 0.0643
_diffrn_reflns_Laue_measured_fraction_full 0.976
_diffrn_reflns_Laue_measured_fraction_max 0.854
_diffrn_reflns_limit_h_max 22
_diffrn_reflns_limit_h_min -21
_diffrn_reflns_limit_k_max 33
_diffrn_reflns_limit_k_min -38
_diffrn_reflns_limit_l_max 29
_diffrn_reflns_limit_l_min -20
_diffrn_reflns_number 24797
_diffrn_reflns_point_group_measured_fraction_full 0.976
_diffrn_reflns_point_group_measured_fraction_max 0.854
_diffrn_reflns_theta_full 25.242
_diffrn_reflns_theta_max 31.027
_diffrn_reflns_theta_min 2.137
_diffrn_source MicroMax003_Mo
_exptl_absorpt_coefficient_mu 3.014
_exptl_absorpt_correction_T_max 1.00000
_exptl_absorpt_correction_T_min 0.64054
_exptl_absorpt_correction_type multi-scan
_exptl_absorpt_process_details 'CrysalisPro (Rigaku OD 2015)'
_exptl_crystal_colour yellow
_exptl_crystal_density_diffrn 1.728
_exptl_crystal_description Needle
_exptl_crystal_F_000 4411
_exptl_crystal_size_max 0.31
_exptl_crystal_size_mid 0.11
_exptl_crystal_size_min 0.08
_refine_diff_density_max 2.170
_refine_diff_density_min -1.858
_refine_diff_density_rms 0.219
_refine_ls_extinction_method none
_refine_ls_goodness_of_fit_ref 1.035
_refine_ls_hydrogen_treatment constr
_refine_ls_matrix_type full
_refine_ls_number_parameters 639
_refine_ls_number_reflns 11590
_refine_ls_number_restraints 238
_refine_ls_restrained_S_all 1.042
_refine_ls_R_factor_all 0.0664
_refine_ls_R_factor_gt 0.0497
_refine_ls_shift/su_max 0.010
_refine_ls_shift/su_mean 0.000
_refine_ls_structure_factor_coef Fsqd
_refine_ls_weighting_details 'w=1/[\s^2^(Fo^2^)+(0.0838P)^2^+20.3198P] where P=(Fo^2^+2Fc^2^)/3'
_refine_ls_weighting_scheme calc
_refine_ls_wR_factor_gt 0.1318
_refine_ls_wR_factor_ref 0.1461
_reflns_Friedel_coverage 0.000
_reflns_number_gt 9384
_reflns_number_total 11590
_reflns_threshold_expression 'I > 2\s(I)'
_cod_data_source_file d0dt00949k2.cif
_cod_data_source_block shelx
_cod_depositor_comments
;Adding full bibliography for 7704858--7704861.cif.

 Adding full bibliography for 7704858--7704861.cif.
;
_cod_original_sg_symbol_H-M 'I 2/a'
_cod_database_code 7704858
_shelx_shelxl_version_number 2018/3
_shelx_space_group_comment
;
The symmetry employed for this shelxl refinement is uniquely defined
by the following loop, which should always be used as a source of
symmetry information in preference to the above space-group names.
They are only intended as comments.
;

loop_
_space_group_symop_operation_xyz
'x, y, z'
'-x+1/2, y, -z'
'x+1/2, y+1/2, z+1/2'
'-x+1, y+1/2, -z+1/2'
'-x, -y, -z'
'x-1/2, -y, z'
'-x+1/2, -y+1/2, -z+1/2'
'x, -y+1/2, z+1/2'

loop_
_atom_site_label
_atom_site_type_symbol
_atom_site_fract_x
_atom_site_fract_y
_atom_site_fract_z
_atom_site_U_iso_or_equiv
_atom_site_adp_type
_atom_site_occupancy
_atom_site_site_symmetry_order
_atom_site_calc_flag
_atom_site_refinement_flags_posn
_atom_site_refinement_flags_adp
_atom_site_refinement_flags_occupancy
_atom_site_disorder_assembly
_atom_site_disorder_group
Dy1 Dy 0.32588(2) 0.43853(2) 0.20077(2) 0.01667(8) Uani 1 1 d . . . . .
Zn1 Zn 0.29184(3) 0.57027(2) 0.18969(2) 0.01927(12) Uani 1 1 d . . . . .
Zn2 Zn 0.34279(3) 0.30546(2) 0.20554(2) 0.01998(12) Uani 1 1 d . . . . .
O11 O 0.36065(18) 0.51730(12) 0.24523(14) 0.0203(6) Uani 1 1 d . . . . .
O12 O 0.46058(19) 0.44562(13) 0.29067(15) 0.0229(7) Uani 1 1 d . . . . .
O13 O 0.2659(2) 0.65406(14) 0.15383(16) 0.0308(8) Uani 1 1 d . . . . .
O31 O 0.32690(19) 0.36522(12) 0.26198(13) 0.0198(6) Uani 1 1 d . . . . .
O32 O 0.2741(2) 0.44418(12) 0.31263(15) 0.0220(7) Uani 1 1 d . . . . .
O33 O 0.3402(2) 0.22479(14) 0.16993(17) 0.0304(8) Uani 1 1 d . . . . .
O51 O 0.19185(19) 0.47238(14) 0.18317(17) 0.0285(7) Uani 1 1 d . . . . .
O52 O 0.1691(2) 0.55222(13) 0.16548(17) 0.0262(7) Uani 1 1 d . . . . .
O61 O 0.3351(2) 0.48596(13) 0.10698(15) 0.0263(7) Uani 1 1 d . . . . .
O62 O 0.3396(2) 0.56753(12) 0.10632(16) 0.0253(7) Uani 1 1 d . . . . .
O71 O 0.2523(2) 0.38617(14) 0.12291(16) 0.0300(8) Uani 1 1 d . . . . .
O72 O 0.2340(2) 0.30635(13) 0.13916(16) 0.0276(7) Uani 1 1 d . . . . .
O81 O 0.4354(2) 0.39917(13) 0.16194(16) 0.0258(7) Uani 1 1 d . . . . .
O82 O 0.4306(2) 0.31823(13) 0.14859(16) 0.0258(7) Uani 1 1 d . . . . .
N11 N 0.2954(2) 0.61333(15) 0.27155(18) 0.0214(7) Uani 1 1 d . . . . .
N31 N 0.3920(2) 0.26497(15) 0.28847(18) 0.0231(8) Uani 1 1 d . . . . .
C11 C 0.4081(3) 0.52456(17) 0.30620(19) 0.0180(8) Uani 1 1 d . . . . .
C12 C 0.4656(3) 0.48585(17) 0.3323(2) 0.0191(8) Uani 1 1 d . . . . .
C13 C 0.5197(3) 0.49077(19) 0.3929(2) 0.0255(10) Uani 1 1 d . . . . .
H13A H 0.558848 0.465130 0.408908 0.031 Uiso 1 1 calc R U . . .
C14 C 0.5173(3) 0.5332(2) 0.4307(2) 0.0301(11) Uani 1 1 d . . . . .
H14A H 0.555305 0.536679 0.472329 0.036 Uiso 1 1 calc R U . . .
C15 C 0.4606(3) 0.5700(2) 0.4086(2) 0.0294(11) Uani 1 1 d . . . . .
H15A H 0.458519 0.598360 0.435722 0.035 Uiso 1 1 calc R U . . .
C16 C 0.4047(3) 0.56671(18) 0.3459(2) 0.0226(9) Uani 1 1 d . . . . .
C17 C 0.3464(3) 0.60749(18) 0.3279(2) 0.0225(9) Uani 1 1 d . . . . .
H17A H 0.345716 0.632343 0.360920 0.027 Uiso 1 1 calc R U . . .
C18 C 0.2379(3) 0.65442(19) 0.2633(2) 0.0244(9) Uani 1 1 d . . . . .
C19 C 0.1943(3) 0.6714(2) 0.3129(2) 0.0296(11) Uani 1 1 d . . . . .
H19A H 0.202695 0.656176 0.355890 0.036 Uiso 1 1 calc R U . . .
C20 C 0.1376(3) 0.7113(2) 0.2994(3) 0.0351(12) Uani 1 1 d . . . . .
H20A H 0.107498 0.723110 0.333311 0.042 Uiso 1 1 calc R U . . .
C21 C 0.1256(3) 0.7333(2) 0.2375(3) 0.0355(12) Uani 1 1 d . . . . .
H21A H 0.088268 0.760883 0.229210 0.043 Uiso 1 1 calc R U . . .
C22 C 0.1676(3) 0.7157(2) 0.1864(3) 0.0342(12) Uani 1 1 d . . . . .
H22A H 0.158612 0.730854 0.143413 0.041 Uiso 1 1 calc R U . . .
C23 C 0.2221(3) 0.67591(19) 0.1994(2) 0.0257(10) Uani 1 1 d . . . . .
C24 C 0.2604(4) 0.6760(2) 0.0892(2) 0.0377(13) Uani 1 1 d . . . . .
H24A H 0.283931 0.709353 0.093964 0.057 Uiso 1 1 calc R U . . .
H24B H 0.199833 0.677244 0.067286 0.057 Uiso 1 1 calc R U . . .
H24C H 0.293584 0.656332 0.061691 0.057 Uiso 1 1 calc R U . . .
C25 C 0.5251(3) 0.4077(2) 0.3097(3) 0.0299(11) Uani 1 1 d . . . . .
H25A H 0.582718 0.421368 0.308958 0.045 Uiso 1 1 calc R U . . .
H25B H 0.514623 0.380334 0.277831 0.045 Uiso 1 1 calc R U . . .
H25C H 0.521639 0.395949 0.355053 0.045 Uiso 1 1 calc R U . . .
C31 C 0.3332(3) 0.36577(17) 0.3289(2) 0.0194(8) Uani 1 1 d . . . . .
C32 C 0.3065(3) 0.40864(17) 0.3587(2) 0.0199(8) Uani 1 1 d . . . . .
C33 C 0.3144(3) 0.4139(2) 0.4274(2) 0.0271(10) Uani 1 1 d . . . . .
H33A H 0.295317 0.443057 0.446219 0.032 Uiso 1 1 calc R U . . .
C34 C 0.3509(3) 0.37554(19) 0.4691(2) 0.0286(10) Uani 1 1 d . . . . .
H34A H 0.358094 0.379110 0.516532 0.034 Uiso 1 1 calc R U . . .
C35 C 0.3758(3) 0.3336(2) 0.4422(2) 0.0287(10) Uani 1 1 d . . . . .
H35A H 0.399580 0.307841 0.471335 0.034 Uiso 1 1 calc R U . . .
C36 C 0.3673(3) 0.32687(19) 0.3711(2) 0.0238(9) Uani 1 1 d . . . . .
C37 C 0.3934(3) 0.27991(18) 0.3496(2) 0.0244(9) Uani 1 1 d . . . . .
H37A H 0.414068 0.257058 0.384122 0.029 Uiso 1 1 calc R U . . .
C38 C 0.4207(3) 0.21680(19) 0.2780(2) 0.0252(9) Uani 1 1 d . . . . .
C39 C 0.4767(3) 0.1900(2) 0.3259(3) 0.0350(12) Uani 1 1 d . . . . .
H39A H 0.500178 0.204854 0.367563 0.042 Uiso 1 1 calc R U . . .
C40 C 0.4982(4) 0.1419(2) 0.3130(3) 0.0435(15) Uani 1 1 d . . . . .
H40A H 0.535015 0.123656 0.346278 0.052 Uiso 1 1 calc R U . . .
C41 C 0.4662(5) 0.1207(2) 0.2521(4) 0.0525(18) Uani 1 1 d . . . . .
H41A H 0.479622 0.087442 0.243974 0.063 Uiso 1 1 calc R U . . .
C42 C 0.4143(4) 0.1475(2) 0.2025(3) 0.0417(14) Uani 1 1 d . . . . .
H42A H 0.394055 0.133124 0.159866 0.050 Uiso 1 1 calc R U . . .
C43 C 0.3921(3) 0.19561(19) 0.2155(3) 0.0293(11) Uani 1 1 d . . . . .
C44 C 0.3376(4) 0.2143(2) 0.1000(2) 0.0392(13) Uani 1 1 d . . . . .
H44A H 0.307730 0.183020 0.088830 0.059 Uiso 1 1 calc R U . . .
H44B H 0.396577 0.212112 0.090394 0.059 Uiso 1 1 calc R U . . .
H44C H 0.306557 0.240657 0.072919 0.059 Uiso 1 1 calc R U . . .
C45 C 0.2256(3) 0.4835(2) 0.3374(2) 0.0314(11) Uani 1 1 d . . . . .
H45A H 0.174732 0.469738 0.353027 0.047 Uiso 1 1 calc R U . . .
H45B H 0.207036 0.507055 0.301139 0.047 Uiso 1 1 calc R U . . .
H45C H 0.262074 0.500191 0.374802 0.047 Uiso 1 1 calc R U . . .
C51 C 0.1437(2) 0.50822(18) 0.1668(2) 0.0211(9) Uani 1 1 d . . . . .
C52 C 0.0481(3) 0.4979(2) 0.1477(3) 0.0304(11) Uani 1 1 d . . . . .
H52A H 0.039728 0.466657 0.123242 0.046 Uiso 1 1 calc R U . . .
H52B H 0.020650 0.524443 0.118953 0.046 Uiso 1 1 calc R U . . .
H52C H 0.021982 0.495849 0.188457 0.046 Uiso 1 1 calc R U . . .
C61 C 0.3463(2) 0.52565(18) 0.0792(2) 0.0201(9) Uani 1 1 d . . . . .
C62 C 0.3693(3) 0.5255(2) 0.0100(2) 0.0329(12) Uani 1 1 d . . . . .
H62A H 0.348953 0.494890 -0.013051 0.049 Uiso 1 1 calc R U . . .
H62B H 0.432155 0.527810 0.013267 0.049 Uiso 1 1 calc R U . . .
H62C H 0.341970 0.553556 -0.015549 0.049 Uiso 1 1 calc R U . . .
C71 C 0.2156(3) 0.3463(2) 0.1077(2) 0.0246(10) Uani 1 1 d . . . . .
C72 C 0.1463(3) 0.3452(3) 0.0453(3) 0.0439(15) Uani 1 1 d . . . . .
H72A H 0.164522 0.365608 0.010120 0.066 Uiso 1 1 calc R U . . .
H72B H 0.092130 0.358050 0.056400 0.066 Uiso 1 1 calc R U . . .
H72C H 0.137696 0.311328 0.029187 0.066 Uiso 1 1 calc R U . . .
C81 C 0.4576(2) 0.36027(18) 0.13585(19) 0.0183(8) Uani 1 1 d . . . . .
C82 C 0.5212(3) 0.36396(19) 0.0882(2) 0.0246(10) Uani 1 1 d . . . . .
H82A H 0.499878 0.387407 0.052395 0.037 Uiso 1 1 calc R U . . .
H82B H 0.528315 0.331617 0.068480 0.037 Uiso 1 1 calc R U . . .
H82C H 0.576931 0.375266 0.112668 0.037 Uiso 1 1 calc R U . . .
N1 N 0.2488(15) 0.5620(3) 0.5002(11) 0.0305(14) Uani 0.397(3) 1 d D U P A -1
O1 O 0.2141(7) 0.5853(5) 0.4475(7) 0.0290(19) Uani 0.397(3) 1 d D U P A -1
O2 O 0.2747(6) 0.5186(3) 0.5018(5) 0.0384(18) Uani 0.397(3) 1 d D U P A -1
O3 O 0.2602(8) 0.5858(5) 0.5560(7) 0.0286(19) Uani 0.397(3) 1 d D U P A -1
N1A N 0.0913(8) 0.7209(5) 0.4992(5) 0.0258(12) Uani 0.318(3) 1 d D U P B 2
O1A O 0.0301(6) 0.7504(4) 0.5032(5) 0.0260(13) Uani 0.318(3) 1 d D U P B 2
O2A O 0.1296(7) 0.7006(4) 0.5542(4) 0.0275(13) Uani 0.318(3) 1 d D U P B 2
O3A O 0.1001(7) 0.6999(4) 0.4482(4) 0.0331(14) Uani 0.318(3) 1 d D U P B 2
N1B N 0.0939(11) 0.7218(7) 0.5115(7) 0.0263(12) Uani 0.201(3) 1 d D U P C 3
O1B O 0.0552(9) 0.6961(6) 0.5544(6) 0.0265(14) Uani 0.201(3) 1 d D U P C 3
O2B O 0.0527(10) 0.7525(6) 0.4774(7) 0.0265(15) Uani 0.201(3) 1 d D U P C 3
O3B O 0.1744(8) 0.7231(6) 0.5347(7) 0.0277(15) Uani 0.201(3) 1 d D U P C 3
Br1 Br 0.250000 0.6661(2) 0.500000 0.0487(18) Uani 0.169(3) 2 d S T P D 4

loop_
_atom_site_aniso_label
_atom_site_aniso_U_11
_atom_site_aniso_U_22
_atom_site_aniso_U_33
_atom_site_aniso_U_23
_atom_site_aniso_U_13
_atom_site_aniso_U_12
Dy1 0.01701(10) 0.01843(14) 0.01473(11) 0.00036(7) 0.00307(7) 0.00195(7)
Zn1 0.0202(2) 0.0207(3) 0.0165(2) 0.00078(19) 0.00182(18) 0.00011(18)
Zn2 0.0233(2) 0.0195(3) 0.0181(2) -0.00154(19) 0.00655(18) -0.00145(19)
O11 0.0217(13) 0.0240(19) 0.0140(13) 0.0002(12) -0.0003(10) 0.0022(12)
O12 0.0203(14) 0.026(2) 0.0214(14) -0.0015(13) -0.0005(11) 0.0043(12)
O13 0.0431(19) 0.025(2) 0.0254(16) 0.0057(14) 0.0104(14) 0.0085(15)
O31 0.0243(14) 0.0234(18) 0.0125(12) 0.0002(12) 0.0051(11) 0.0025(12)
O32 0.0271(15) 0.0211(19) 0.0194(14) 0.0004(12) 0.0089(12) 0.0058(12)
O33 0.0390(18) 0.023(2) 0.0310(17) -0.0083(15) 0.0099(14) 0.0003(15)
O51 0.0182(14) 0.032(2) 0.0343(17) 0.0032(15) 0.0011(12) 0.0029(13)
O52 0.0208(14) 0.025(2) 0.0315(17) 0.0031(14) -0.0004(12) -0.0001(13)
O61 0.0350(16) 0.024(2) 0.0196(14) 0.0017(13) 0.0040(12) -0.0017(14)
O62 0.0343(17) 0.0209(19) 0.0222(15) 0.0020(13) 0.0094(13) -0.0003(13)
O71 0.0395(18) 0.025(2) 0.0225(15) -0.0008(14) -0.0023(13) -0.0031(15)
O72 0.0246(15) 0.029(2) 0.0282(16) -0.0011(14) 0.0029(12) -0.0062(13)
O81 0.0271(15) 0.024(2) 0.0289(16) -0.0029(14) 0.0118(13) 0.0020(13)
O82 0.0251(14) 0.025(2) 0.0312(16) -0.0015(14) 0.0153(13) 0.0010(13)
N11 0.0217(16) 0.020(2) 0.0221(17) 0.0003(15) 0.0032(13) -0.0015(14)
N31 0.0260(17) 0.021(2) 0.0241(17) 0.0029(15) 0.0092(14) -0.0003(15)
C11 0.0209(17) 0.019(2) 0.0150(17) 0.0007(16) 0.0044(14) -0.0054(15)
C12 0.0191(17) 0.021(2) 0.0169(18) 0.0020(16) 0.0020(14) -0.0007(16)
C13 0.027(2) 0.029(3) 0.0182(19) 0.0052(18) -0.0027(16) -0.0002(18)
C14 0.037(2) 0.031(3) 0.019(2) 0.004(2) -0.0050(18) -0.003(2)
C15 0.039(3) 0.033(3) 0.0157(19) -0.0029(19) 0.0022(18) -0.005(2)
C16 0.025(2) 0.028(3) 0.0151(18) -0.0018(17) 0.0042(16) -0.0050(17)
C17 0.0257(19) 0.022(3) 0.0204(19) -0.0023(17) 0.0058(16) -0.0053(17)
C18 0.0221(19) 0.024(3) 0.028(2) -0.0046(19) 0.0053(16) -0.0023(17)
C19 0.026(2) 0.033(3) 0.031(2) -0.005(2) 0.0086(18) -0.002(2)
C20 0.025(2) 0.038(3) 0.043(3) -0.014(2) 0.007(2) 0.001(2)
C21 0.027(2) 0.025(3) 0.053(3) -0.002(2) 0.002(2) 0.008(2)
C22 0.031(2) 0.027(3) 0.043(3) 0.001(2) 0.001(2) -0.001(2)
C23 0.025(2) 0.027(3) 0.024(2) 0.0005(19) 0.0037(16) 0.0039(18)
C24 0.048(3) 0.041(4) 0.026(2) 0.013(2) 0.011(2) 0.002(3)
C25 0.025(2) 0.027(3) 0.036(2) -0.001(2) -0.0018(18) 0.0079(19)
C31 0.0213(18) 0.021(3) 0.0166(18) -0.0014(16) 0.0062(14) -0.0033(16)
C32 0.0247(19) 0.020(2) 0.0159(18) 0.0027(16) 0.0066(15) 0.0016(16)
C33 0.038(2) 0.026(3) 0.0187(19) -0.0039(18) 0.0111(17) -0.003(2)
C34 0.049(3) 0.024(3) 0.0140(19) -0.0013(17) 0.0078(18) -0.002(2)
C35 0.045(3) 0.022(3) 0.0172(19) 0.0041(18) 0.0017(18) -0.002(2)
C36 0.029(2) 0.025(3) 0.0171(18) 0.0053(17) 0.0040(16) -0.0009(18)
C37 0.034(2) 0.019(3) 0.022(2) 0.0030(18) 0.0091(17) 0.0018(18)
C38 0.0247(19) 0.022(3) 0.033(2) 0.0022(19) 0.0158(18) 0.0028(17)
C39 0.035(2) 0.029(3) 0.044(3) 0.013(2) 0.019(2) 0.010(2)
C40 0.049(3) 0.035(4) 0.056(4) 0.014(3) 0.035(3) 0.018(3)
C41 0.072(4) 0.022(3) 0.077(5) 0.010(3) 0.052(4) 0.016(3)
C42 0.055(3) 0.025(3) 0.054(3) -0.006(3) 0.034(3) 0.001(2)
C43 0.036(2) 0.021(3) 0.035(2) 0.000(2) 0.021(2) -0.003(2)
C44 0.055(3) 0.034(3) 0.029(2) -0.012(2) 0.006(2) 0.001(3)
C45 0.035(2) 0.036(3) 0.026(2) -0.003(2) 0.0145(19) 0.010(2)
C51 0.0184(17) 0.029(3) 0.0168(18) -0.0017(17) 0.0052(14) 0.0027(17)
C52 0.0148(17) 0.029(3) 0.047(3) -0.001(2) 0.0018(17) 0.0003(17)
C61 0.0150(16) 0.029(3) 0.0160(17) 0.0029(17) 0.0022(13) -0.0015(16)
C62 0.037(2) 0.042(4) 0.022(2) 0.001(2) 0.0128(19) 0.000(2)
C71 0.0209(19) 0.031(3) 0.022(2) -0.0055(19) 0.0032(15) -0.0048(18)
C72 0.033(3) 0.058(4) 0.035(3) 0.006(3) -0.012(2) -0.015(3)
C81 0.0174(17) 0.025(3) 0.0119(16) 0.0001(16) -0.0001(13) 0.0002(15)
C82 0.0210(19) 0.031(3) 0.024(2) -0.0049(19) 0.0098(16) -0.0052(18)
N1 0.051(3) 0.022(2) 0.0186(19) -0.002(3) 0.005(2) 0.004(3)
O1 0.047(4) 0.021(3) 0.019(2) 0.002(3) 0.005(3) -0.002(3)
O2 0.069(4) 0.023(3) 0.020(3) -0.006(3) -0.002(4) 0.010(3)
O3 0.050(4) 0.021(3) 0.016(2) -0.003(3) 0.010(3) 0.005(3)
N1A 0.038(2) 0.028(2) 0.0101(19) -0.0072(18) -0.0011(17) 0.0035(18)
O1A 0.039(2) 0.025(3) 0.012(2) -0.009(2) -0.002(2) 0.003(2)
O2A 0.041(2) 0.029(3) 0.011(2) -0.004(2) 0.000(2) 0.005(2)
O3A 0.046(3) 0.040(3) 0.012(2) -0.010(2) 0.000(2) 0.012(2)
N1B 0.038(2) 0.028(2) 0.011(2) -0.0066(18) -0.0006(17) 0.0034(18)
O1B 0.040(2) 0.028(3) 0.011(2) -0.005(2) 0.000(2) 0.004(2)
O2B 0.039(3) 0.028(3) 0.010(2) -0.006(2) -0.001(2) 0.003(2)
O3B 0.037(2) 0.029(3) 0.015(3) -0.009(3) -0.002(2) 0.003(2)
Br1 0.077(4) 0.039(3) 0.032(2) 0.000 0.012(2) 0.000

loop_
_atom_type_symbol
_atom_type_description
_atom_type_scat_dispersion_real
_atom_type_scat_dispersion_imag
_atom_type_scat_source
C C 0.0033 0.0016 'International Tables Vol C Tables 4.2.6.8 and 6.1.1.4'
H H 0.0000 0.0000 'International Tables Vol C Tables 4.2.6.8 and 6.1.1.4'
N N 0.0061 0.0033 'International Tables Vol C Tables 4.2.6.8 and 6.1.1.4'
O O 0.0106 0.0060 'International Tables Vol C Tables 4.2.6.8 and 6.1.1.4'
Zn Zn 0.2839 1.4301 'International Tables Vol C Tables 4.2.6.8 and 6.1.1.4'
Dy Dy -0.1892 4.4098 'International Tables Vol C Tables 4.2.6.8 and 6.1.1.4'
Br Br -0.2901 2.4595 'International Tables Vol C Tables 4.2.6.8 and 6.1.1.4'

loop_
_geom_angle_atom_site_label_1
_geom_angle_atom_site_label_2
_geom_angle_atom_site_label_3
_geom_angle
_geom_angle_site_symmetry_1
_geom_angle_site_symmetry_3
_geom_angle_publ_flag
O51 Dy1 O81 150.72(12) . . ?
O51 Dy1 O71 78.24(13) . . ?
O81 Dy1 O71 78.15(12) . . ?
O51 Dy1 O61 80.14(12) . . ?
O81 Dy1 O61 80.05(12) . . ?
O71 Dy1 O61 83.07(12) . . ?
O51 Dy1 O31 110.61(11) . . ?
O81 Dy1 O31 80.88(11) . . ?
O71 Dy1 O31 77.86(11) . . ?
O61 Dy1 O31 155.36(11) . . ?
O51 Dy1 O11 80.81(11) . . ?
O81 Dy1 O11 114.80(11) . . ?
O71 Dy1 O11 152.68(11) . . ?
O61 Dy1 O11 76.19(11) . . ?
O31 Dy1 O11 126.43(10) . . ?
O51 Dy1 O32 71.75(11) . . ?
O81 Dy1 O32 135.30(11) . . ?
O71 Dy1 O32 116.75(12) . . ?
O61 Dy1 O32 140.26(11) . . ?
O31 Dy1 O32 63.68(10) . . ?
O11 Dy1 O32 72.13(10) . . ?
O51 Dy1 O12 135.81(11) . . ?
O81 Dy1 O12 72.25(11) . . ?
O71 Dy1 O12 143.01(12) . . ?
O61 Dy1 O12 112.40(11) . . ?
O31 Dy1 O12 76.02(10) . . ?
O11 Dy1 O12 63.15(10) . . ?
O32 Dy1 O12 73.35(10) . . ?
O62 Zn1 O52 106.12(14) . . ?
O62 Zn1 N11 139.84(15) . . ?
O52 Zn1 N11 103.89(14) . . ?
O62 Zn1 O11 101.69(13) . . ?
O52 Zn1 O11 111.70(13) . . ?
N11 Zn1 O11 91.22(14) . . ?
O62 Zn1 O13 81.24(13) . . ?
O52 Zn1 O13 92.98(13) . . ?
N11 Zn1 O13 71.09(14) . . ?
O11 Zn1 O13 152.78(13) . . ?
O82 Zn2 O72 102.27(13) . . ?
O82 Zn2 O31 110.53(13) . . ?
O72 Zn2 O31 101.31(13) . . ?
O82 Zn2 N31 111.52(14) . . ?
O72 Zn2 N31 136.31(15) . . ?
O31 Zn2 N31 92.19(14) . . ?
O82 Zn2 O33 87.92(13) . . ?
O72 Zn2 O33 80.43(14) . . ?
O31 Zn2 O33 160.35(12) . . ?
N31 Zn2 O33 74.13(14) . . ?
C11 O11 Zn1 124.5(3) . . ?
C11 O11 Dy1 122.8(3) . . ?
Zn1 O11 Dy1 111.67(12) . . ?
C12 O12 C25 116.0(3) . . ?
C12 O12 Dy1 116.8(2) . . ?
C25 O12 Dy1 126.4(3) . . ?
C23 O13 C24 118.2(4) . . ?
C23 O13 Zn1 106.7(3) . . ?
C24 O13 Zn1 130.8(3) . . ?
C31 O31 Zn2 125.5(3) . . ?
C31 O31 Dy1 121.0(3) . . ?
Zn2 O31 Dy1 112.22(12) . . ?
C32 O32 C45 116.2(3) . . ?
C32 O32 Dy1 114.9(2) . . ?
C45 O32 Dy1 128.2(3) . . ?
C43 O33 C44 117.4(4) . . ?
C43 O33 Zn2 111.3(3) . . ?
C44 O33 Zn2 119.4(3) . . ?
C51 O51 Dy1 150.0(3) . . ?
C51 O52 Zn1 122.1(3) . . ?
C61 O61 Dy1 152.4(3) . . ?
C61 O62 Zn1 118.3(3) . . ?
C71 O71 Dy1 150.9(3) . . ?
C71 O72 Zn2 116.5(3) . . ?
C81 O81 Dy1 145.0(3) . . ?
C81 O82 Zn2 124.8(3) . . ?
C17 N11 C18 119.2(4) . . ?
C17 N11 Zn1 125.4(3) . . ?
C18 N11 Zn1 115.4(3) . . ?
C37 N31 C38 118.6(4) . . ?
C37 N31 Zn2 123.6(3) . . ?
C38 N31 Zn2 117.7(3) . . ?
O11 C11 C16 125.0(4) . . ?
O11 C11 C12 116.7(4) . . ?
C16 C11 C12 118.3(4) . . ?
C13 C12 O12 125.8(4) . . ?
C13 C12 C11 121.0(4) . . ?
O12 C12 C11 113.2(3) . . ?
C12 C13 C14 120.0(4) . . ?
C12 C13 H13A 120.0 . . ?
C14 C13 H13A 120.0 . . ?
C15 C14 C13 120.4(4) . . ?
C15 C14 H14A 119.8 . . ?
C13 C14 H14A 119.8 . . ?
C14 C15 C16 121.3(5) . . ?
C14 C15 H15A 119.4 . . ?
C16 C15 H15A 119.4 . . ?
C11 C16 C15 118.9(4) . . ?
C11 C16 C17 124.6(4) . . ?
C15 C16 C17 116.5(4) . . ?
N11 C17 C16 126.2(4) . . ?
N11 C17 H17A 116.9 . . ?
C16 C17 H17A 116.9 . . ?
C19 C18 C23 119.6(5) . . ?
C19 C18 N11 123.9(4) . . ?
C23 C18 N11 116.4(4) . . ?
C18 C19 C20 119.6(5) . . ?
C18 C19 H19A 120.2 . . ?
C20 C19 H19A 120.2 . . ?
C21 C20 C19 120.2(5) . . ?
C21 C20 H20A 119.9 . . ?
C19 C20 H20A 119.9 . . ?
C20 C21 C22 120.8(5) . . ?
C20 C21 H21A 119.6 . . ?
C22 C21 H21A 119.6 . . ?
C23 C22 C21 119.0(5) . . ?
C23 C22 H22A 120.5 . . ?
C21 C22 H22A 120.5 . . ?
O13 C23 C22 125.3(4) . . ?
O13 C23 C18 113.9(4) . . ?
C22 C23 C18 120.8(4) . . ?
O13 C24 H24A 109.5 . . ?
O13 C24 H24B 109.5 . . ?
H24A C24 H24B 109.5 . . ?
O13 C24 H24C 109.5 . . ?
H24A C24 H24C 109.5 . . ?
H24B C24 H24C 109.5 . . ?
O12 C25 H25A 109.5 . . ?
O12 C25 H25B 109.5 . . ?
H25A C25 H25B 109.5 . . ?
O12 C25 H25C 109.5 . . ?
H25A C25 H25C 109.5 . . ?
H25B C25 H25C 109.5 . . ?
O31 C31 C36 124.0(4) . . ?
O31 C31 C32 117.5(4) . . ?
C36 C31 C32 118.5(4) . . ?
O32 C32 C33 124.5(4) . . ?
O32 C32 C31 113.4(3) . . ?
C33 C32 C31 122.1(4) . . ?
C32 C33 C34 119.1(5) . . ?
C32 C33 H33A 120.5 . . ?
C34 C33 H33A 120.5 . . ?
C35 C34 C33 120.4(4) . . ?
C35 C34 H34A 119.8 . . ?
C33 C34 H34A 119.8 . . ?
C34 C35 C36 121.7(5) . . ?
C34 C35 H35A 119.1 . . ?
C36 C35 H35A 119.1 . . ?
C31 C36 C35 118.2(5) . . ?
C31 C36 C37 126.0(4) . . ?
C35 C36 C37 115.8(4) . . ?
N31 C37 C36 127.5(4) . . ?
N31 C37 H37A 116.2 . . ?
C36 C37 H37A 116.2 . . ?
C43 C38 C39 118.8(5) . . ?
C43 C38 N31 117.2(4) . . ?
C39 C38 N31 124.1(5) . . ?
C40 C39 C38 120.5(6) . . ?
C40 C39 H39A 119.8 . . ?
C38 C39 H39A 119.8 . . ?
C41 C40 C39 120.0(6) . . ?
C41 C40 H40A 120.0 . . ?
C39 C40 H40A 120.0 . . ?
C40 C41 C42 120.4(6) . . ?
C40 C41 H41A 119.8 . . ?
C42 C41 H41A 119.8 . . ?
C41 C42 C43 119.6(6) . . ?
C41 C42 H42A 120.2 . . ?
C43 C42 H42A 120.2 . . ?
O33 C43 C42 123.9(5) . . ?
O33 C43 C38 115.6(4) . . ?
C42 C43 C38 120.5(5) . . ?
O33 C44 H44A 109.5 . . ?
O33 C44 H44B 109.5 . . ?
H44A C44 H44B 109.5 . . ?
O33 C44 H44C 109.5 . . ?
H44A C44 H44C 109.5 . . ?
H44B C44 H44C 109.5 . . ?
O32 C45 H45A 109.5 . . ?
O32 C45 H45B 109.5 . . ?
H45A C45 H45B 109.5 . . ?
O32 C45 H45C 109.5 . . ?
H45A C45 H45C 109.5 . . ?
H45B C45 H45C 109.5 . . ?
O51 C51 O52 124.6(4) . . ?
O51 C51 C52 117.1(4) . . ?
O52 C51 C52 118.3(4) . . ?
C51 C52 H52A 109.5 . . ?
C51 C52 H52B 109.5 . . ?
H52A C52 H52B 109.5 . . ?
C51 C52 H52C 109.5 . . ?
H52A C52 H52C 109.5 . . ?
H52B C52 H52C 109.5 . . ?
O61 C61 O62 123.7(4) . . ?
O61 C61 C62 119.4(5) . . ?
O62 C61 C62 116.9(4) . . ?
C61 C62 H62A 109.5 . . ?
C61 C62 H62B 109.5 . . ?
H62A C62 H62B 109.5 . . ?
C61 C62 H62C 109.5 . . ?
H62A C62 H62C 109.5 . . ?
H62B C62 H62C 109.5 . . ?
O71 C71 O72 124.6(4) . . ?
O71 C71 C72 117.4(5) . . ?
O72 C71 C72 118.0(5) . . ?
C71 C72 H72A 109.5 . . ?
C71 C72 H72B 109.5 . . ?
H72A C72 H72B 109.5 . . ?
C71 C72 H72C 109.5 . . ?
H72A C72 H72C 109.5 . . ?
H72B C72 H72C 109.5 . . ?
O81 C81 O82 123.5(4) . . ?
O81 C81 C82 118.2(4) . . ?
O82 C81 C82 118.3(4) . . ?
C81 C82 H82A 109.5 . . ?
C81 C82 H82B 109.5 . . ?
H82A C82 H82B 109.5 . . ?
C81 C82 H82C 109.5 . . ?
H82A C82 H82C 109.5 . . ?
H82B C82 H82C 109.5 . . ?
O2 N1 O1 125.7(16) . . ?
O2 N1 O3 117.3(16) . . ?
O1 N1 O3 117.0(8) . . ?
O3A N1A O1A 123.4(11) . . ?
O3A N1A O2A 115.3(11) . . ?
O1A N1A O2A 117.7(10) . . ?
O2B N1B O3B 126.8(17) . . ?
O2B N1B O1B 118.4(15) . . ?
O3B N1B O1B 107.9(13) . . ?

loop_
_geom_bond_atom_site_label_1
_geom_bond_atom_site_label_2
_geom_bond_distance
_geom_bond_site_symmetry_2
_geom_bond_publ_flag
Dy1 O51 2.271(3) . ?
Dy1 O81 2.274(3) . ?
Dy1 O71 2.286(3) . ?
Dy1 O61 2.314(3) . ?
Dy1 O31 2.345(3) . ?
Dy1 O11 2.352(3) . ?
Dy1 O32 2.527(3) . ?
Dy1 O12 2.554(3) . ?
Zn1 O62 1.954(3) . ?
Zn1 O52 1.970(3) . ?
Zn1 N11 2.018(4) . ?
Zn1 O11 2.024(3) . ?
Zn1 O13 2.406(4) . ?
Zn2 O82 1.968(3) . ?
Zn2 O72 1.988(3) . ?
Zn2 O31 2.024(3) . ?
Zn2 N31 2.044(4) . ?
Zn2 O33 2.308(4) . ?
O11 C11 1.342(5) . ?
O12 C12 1.374(5) . ?
O12 C25 1.452(5) . ?
O13 C23 1.372(5) . ?
O13 C24 1.424(6) . ?
O31 C31 1.338(5) . ?
O32 C32 1.378(5) . ?
O32 C45 1.450(5) . ?
O33 C43 1.374(6) . ?
O33 C44 1.433(6) . ?
O51 C51 1.245(5) . ?
O52 C51 1.264(6) . ?
O61 C61 1.243(6) . ?
O62 C61 1.276(6) . ?
O71 C71 1.242(6) . ?
O72 C71 1.268(6) . ?
O81 C81 1.257(5) . ?
O82 C81 1.261(6) . ?
N11 C17 1.287(5) . ?
N11 C18 1.430(6) . ?
N31 C37 1.294(6) . ?
N31 C38 1.414(6) . ?
C11 C16 1.404(6) . ?
C11 C12 1.430(6) . ?
C12 C13 1.374(6) . ?
C13 C14 1.388(7) . ?
C13 H13A 0.9500 . ?
C14 C15 1.364(8) . ?
C14 H14A 0.9500 . ?
C15 C16 1.417(6) . ?
C15 H15A 0.9500 . ?
C16 C17 1.445(7) . ?
C17 H17A 0.9500 . ?
C18 C19 1.383(6) . ?
C18 C23 1.399(6) . ?
C19 C20 1.401(8) . ?
C19 H19A 0.9500 . ?
C20 C21 1.369(8) . ?
C20 H20A 0.9500 . ?
C21 C22 1.398(8) . ?
C21 H21A 0.9500 . ?
C22 C23 1.378(7) . ?
C22 H22A 0.9500 . ?
C24 H24A 0.9800 . ?
C24 H24B 0.9800 . ?
C24 H24C 0.9800 . ?
C25 H25A 0.9800 . ?
C25 H25B 0.9800 . ?
C25 H25C 0.9800 . ?
C31 C36 1.406(6) . ?
C31 C32 1.407(6) . ?
C32 C33 1.378(6) . ?
C33 C34 1.401(7) . ?
C33 H33A 0.9500 . ?
C34 C35 1.349(7) . ?
C34 H34A 0.9500 . ?
C35 C36 1.431(6) . ?
C35 H35A 0.9500 . ?
C36 C37 1.431(7) . ?
C37 H37A 0.9500 . ?
C38 C43 1.391(7) . ?
C38 C39 1.398(7) . ?
C39 C40 1.387(8) . ?
C39 H39A 0.9500 . ?
C40 C41 1.374(10) . ?
C40 H40A 0.9500 . ?
C41 C42 1.389(9) . ?
C41 H41A 0.9500 . ?
C42 C43 1.390(8) . ?
C42 H42A 0.9500 . ?
C44 H44A 0.9800 . ?
C44 H44B 0.9800 . ?
C44 H44C 0.9800 . ?
C45 H45A 0.9800 . ?
C45 H45B 0.9800 . ?
C45 H45C 0.9800 . ?
C51 C52 1.513(5) . ?
C52 H52A 0.9800 . ?
C52 H52B 0.9800 . ?
C52 H52C 0.9800 . ?
C61 C62 1.500(6) . ?
C62 H62A 0.9800 . ?
C62 H62B 0.9800 . ?
C62 H62C 0.9800 . ?
C71 C72 1.521(6) . ?
C72 H72A 0.9800 . ?
C72 H72B 0.9800 . ?
C72 H72C 0.9800 . ?
C81 C82 1.501(5) . ?
C82 H82A 0.9800 . ?
C82 H82B 0.9800 . ?
C82 H82C 0.9800 . ?
N1 O2 1.247(11) . ?
N1 O1 1.279(16) . ?
N1 O3 1.287(16) . ?
N1A O3A 1.205(12) . ?
N1A O1A 1.266(13) . ?
N1A O2A 1.293(12) . ?
N1B O2B 1.200(15) . ?
N1B O3B 1.274(16) . ?
N1B O1B 1.336(16) . ?

loop_
_geom_hbond_atom_site_label_D
_geom_hbond_atom_site_label_H
_geom_hbond_atom_site_label_A
_geom_hbond_distance_DH
_geom_hbond_distance_HA
_geom_hbond_distance_DA
_geom_hbond_angle_DHA
_geom_hbond_site_symmetry_A
_geom_hbond_publ_flag
C17 H17A O2A 0.95 2.51 3.452(11) 170.1 2_556 yes
C19 H19A O3 0.95 2.61 3.506(13) 157.3 2_556 yes
C19 H19A Br1 0.95 2.89 3.731(5) 148.2 . yes
C22 H22A O2A 0.95 2.58 3.482(11) 159.0 8_564 yes
C22 H22A O3B 0.95 2.57 3.501(16) 165.8 8_564 yes
C24 H24A O3B 0.98 2.66 3.175(17) 113.0 8_564 yes
C24 H24C O62 0.98 2.64 3.199(7) 116.6 . yes
C25 H25B O81 0.98 2.51 3.085(6) 117.2 . yes
C33 H33A O2 0.95 2.39 3.327(10) 169.5 . yes
C33 H33A O2 0.95 2.63 3.576(11) 173.3 2_556 yes
C37 H37A O2B 0.95 2.64 3.397(15) 136.7 6_665 yes
C39 H39A O2B 0.95 2.52 3.464(14) 176.0 6_665 yes
C44 H44C O72 0.98 2.61 3.158(7) 115.8 . yes
C45 H45B O51 0.98 2.53 3.082(6) 115.3 . yes
C45 H45C O2 0.98 2.58 3.412(11) 142.3 . yes
C82 H82B O1A 0.98 2.58 3.548(11) 171.9 3_544 yes
C82 H82C O52 0.98 2.57 3.439(6) 147.5 6_665 yes

loop_
_geom_torsion_atom_site_label_1
_geom_torsion_atom_site_label_2
_geom_torsion_atom_site_label_3
_geom_torsion_atom_site_label_4
_geom_torsion
_geom_torsion_site_symmetry_1
_geom_torsion_site_symmetry_2
_geom_torsion_site_symmetry_3
_geom_torsion_site_symmetry_4
_geom_torsion_publ_flag
Zn1 O11 C11 C16 12.6(5) . . . . ?
Dy1 O11 C11 C16 -154.6(3) . . . . ?
Zn1 O11 C11 C12 -168.0(3) . . . . ?
Dy1 O11 C11 C12 24.8(4) . . . . ?
C25 O12 C12 C13 -7.2(6) . . . . ?
Dy1 O12 C12 C13 162.8(3) . . . . ?
C25 O12 C12 C11 172.0(4) . . . . ?
Dy1 O12 C12 C11 -17.9(4) . . . . ?
O11 C11 C12 C13 177.0(4) . . . . ?
C16 C11 C12 C13 -3.6(6) . . . . ?
O11 C11 C12 O12 -2.3(5) . . . . ?
C16 C11 C12 O12 177.1(4) . . . . ?
O12 C12 C13 C14 -178.9(4) . . . . ?
C11 C12 C13 C14 1.9(7) . . . . ?
C12 C13 C14 C15 0.8(7) . . . . ?
C13 C14 C15 C16 -1.9(8) . . . . ?
O11 C11 C16 C15 -178.1(4) . . . . ?
C12 C11 C16 C15 2.5(6) . . . . ?
O11 C11 C16 C17 3.1(7) . . . . ?
C12 C11 C16 C17 -176.3(4) . . . . ?
C14 C15 C16 C11 0.2(7) . . . . ?
C14 C15 C16 C17 179.1(5) . . . . ?
C18 N11 C17 C16 176.2(4) . . . . ?
Zn1 N11 C17 C16 -6.4(6) . . . . ?
C11 C16 C17 N11 -6.6(7) . . . . ?
C15 C16 C17 N11 174.5(4) . . . . ?
C17 N11 C18 C19 -39.5(6) . . . . ?
Zn1 N11 C18 C19 142.9(4) . . . . ?
C17 N11 C18 C23 144.5(4) . . . . ?
Zn1 N11 C18 C23 -33.1(5) . . . . ?
C23 C18 C19 C20 -2.6(7) . . . . ?
N11 C18 C19 C20 -178.5(5) . . . . ?
C18 C19 C20 C21 -0.1(8) . . . . ?
C19 C20 C21 C22 1.7(8) . . . . ?
C20 C21 C22 C23 -0.6(8) . . . . ?
C24 O13 C23 C22 5.1(7) . . . . ?
Zn1 O13 C23 C22 -154.2(4) . . . . ?
C24 O13 C23 C18 -174.4(4) . . . . ?
Zn1 O13 C23 C18 26.3(5) . . . . ?
C21 C22 C23 O13 178.4(5) . . . . ?
C21 C22 C23 C18 -2.2(8) . . . . ?
C19 C18 C23 O13 -176.7(4) . . . . ?
N11 C18 C23 O13 -0.6(6) . . . . ?
C19 C18 C23 C22 3.8(7) . . . . ?
N11 C18 C23 C22 179.9(4) . . . . ?
Zn2 O31 C31 C36 12.2(6) . . . . ?
Dy1 O31 C31 C36 -154.1(3) . . . . ?
Zn2 O31 C31 C32 -169.9(3) . . . . ?
Dy1 O31 C31 C32 23.9(5) . . . . ?
C45 O32 C32 C33 -16.6(6) . . . . ?
Dy1 O32 C32 C33 155.0(4) . . . . ?
C45 O32 C32 C31 164.7(4) . . . . ?
Dy1 O32 C32 C31 -23.8(4) . . . . ?
O31 C31 C32 O32 2.0(5) . . . . ?
C36 C31 C32 O32 -179.9(4) . . . . ?
O31 C31 C32 C33 -176.7(4) . . . . ?
C36 C31 C32 C33 1.4(6) . . . . ?
O32 C32 C33 C34 -178.0(4) . . . . ?
C31 C32 C33 C34 0.6(7) . . . . ?
C32 C33 C34 C35 -1.8(8) . . . . ?
C33 C34 C35 C36 0.9(8) . . . . ?
O31 C31 C36 C35 175.8(4) . . . . ?
C32 C31 C36 C35 -2.1(6) . . . . ?
O31 C31 C36 C37 -5.5(7) . . . . ?
C32 C31 C36 C37 176.6(4) . . . . ?
C34 C35 C36 C31 1.0(7) . . . . ?
C34 C35 C36 C37 -177.8(5) . . . . ?
C38 N31 C37 C36 -180.0(4) . . . . ?
Zn2 N31 C37 C36 -4.3(7) . . . . ?
C31 C36 C37 N31 1.3(8) . . . . ?
C35 C36 C37 N31 -179.9(5) . . . . ?
C37 N31 C38 C43 158.3(4) . . . . ?
Zn2 N31 C38 C43 -17.6(5) . . . . ?
C37 N31 C38 C39 -22.8(6) . . . . ?
Zn2 N31 C38 C39 161.3(4) . . . . ?
C43 C38 C39 C40 -4.6(7) . . . . ?
N31 C38 C39 C40 176.5(4) . . . . ?
C38 C39 C40 C41 1.7(8) . . . . ?
C39 C40 C41 C42 1.9(9) . . . . ?
C40 C41 C42 C43 -2.4(8) . . . . ?
C44 O33 C43 C42 -26.1(7) . . . . ?
Zn2 O33 C43 C42 -168.9(4) . . . . ?
C44 O33 C43 C38 155.3(4) . . . . ?
Zn2 O33 C43 C38 12.5(5) . . . . ?
C41 C42 C43 O33 -179.1(5) . . . . ?
C41 C42 C43 C38 -0.6(8) . . . . ?
C39 C38 C43 O33 -177.3(4) . . . . ?
N31 C38 C43 O33 1.7(6) . . . . ?
C39 C38 C43 C42 4.1(7) . . . . ?
N31 C38 C43 C42 -177.0(4) . . . . ?
Dy1 O51 C51 O52 -17.9(9) . . . . ?
Dy1 O51 C51 C52 162.5(4) . . . . ?
Zn1 O52 C51 O51 0.2(6) . . . . ?
Zn1 O52 C51 C52 179.7(3) . . . . ?
Dy1 O61 C61 O62 -19.0(9) . . . . ?
Dy1 O61 C61 C62 160.8(5) . . . . ?
Zn1 O62 C61 O61 -9.9(5) . . . . ?
Zn1 O62 C61 C62 170.3(3) . . . . ?
Dy1 O71 C71 O72 -28.2(9) . . . . ?
Dy1 O71 C71 C72 154.3(5) . . . . ?
Zn2 O72 C71 O71 -12.2(6) . . . . ?
Zn2 O72 C71 C72 165.2(3) . . . . ?
Dy1 O81 C81 O82 -34.2(7) . . . . ?
Dy1 O81 C81 C82 147.2(4) . . . . ?
Zn2 O82 C81 O81 4.9(6) . . . . ?
Zn2 O82 C81 C82 -176.6(3) . . . . ?
